data_1567622
loop_
_publ_author_name
'Koo, Bonwoo'
'Kim, Dopil'
'Song, Da Yong'
'Han, Woo Joo'
'Kim, Dongwook'
'Park, Jae Woo'
'Kim, Min'
'Kim, Cheoljae'

_publ_section_title
;
 The formation of photodegradable nitrophenylene polymers via ring-opening
 metathesis polymerization
;
_journal_issue 45
_journal_name_full 'Polymer Chemistry'
_journal_page_first 6268
_journal_page_last 6273
_journal_paper_doi 10.1039/D2PY00684G
_journal_volume 13
_journal_year 2022
_chemical_formula_moiety 'C18 H21 N O6'
_chemical_formula_sum 'C18 H21 N O6'
_chemical_formula_weight 347.36
_space_group_crystal_system triclinic
_space_group_IT_number 2
_space_group_name_Hall '-P 1'
_space_group_name_H-M_alt 'P -1'
_atom_sites_solution_hydrogens geom
_atom_sites_solution_primary direct
_audit_creation_method SHELXL-2018/3
_audit_update_record
;
2022-02-09 deposited with the CCDC.	2022-09-01 downloaded from the CCDC.
;
_cell_angle_alpha 88.2151(14)
_cell_angle_beta 69.4794(14)
_cell_angle_gamma 72.0806(13)
_cell_formula_units_Z 2
_cell_length_a 8.1602(3)
_cell_length_b 10.1021(4)
_cell_length_c 11.5212(4)
_cell_measurement_reflns_used 9543
_cell_measurement_temperature 173(2)
_cell_measurement_theta_max 27.48
_cell_measurement_theta_min 2.72
_cell_volume 843.20(6)
_computing_cell_refinement 'Bruker APEXIII'
_computing_data_collection 'Bruker APEXIII'
_computing_data_reduction 'Bruker SAINT'
_computing_molecular_graphics ORTEP
_computing_publication_material CIFTAB
_computing_structure_refinement SHELXL
_computing_structure_solution SHELXS
_diffrn_ambient_temperature 173(2)
_diffrn_measured_fraction_theta_full 0.983
_diffrn_measured_fraction_theta_max 0.983
_diffrn_measurement_device_type 'PHOTON II 14'
_diffrn_measurement_method 'phi and omega scans'
_diffrn_radiation_type MoK\a
_diffrn_radiation_wavelength 0.71073
_diffrn_reflns_av_R_equivalents 0.0650
_diffrn_reflns_av_unetI/netI 0.0443
_diffrn_reflns_Laue_measured_fraction_full 0.983
_diffrn_reflns_Laue_measured_fraction_max 0.983
_diffrn_reflns_limit_h_max 10
_diffrn_reflns_limit_h_min -10
_diffrn_reflns_limit_k_max 13
_diffrn_reflns_limit_k_min -13
_diffrn_reflns_limit_l_max 14
_diffrn_reflns_limit_l_min -14
_diffrn_reflns_number 20654
_diffrn_reflns_point_group_measured_fraction_full 0.983
_diffrn_reflns_point_group_measured_fraction_max 0.983
_diffrn_reflns_theta_full 25.242
_diffrn_reflns_theta_max 27.513
_diffrn_reflns_theta_min 2.724
_diffrn_source 'I\^I1/4S 3.0 Microfocus'
_exptl_absorpt_coefficient_mu 0.103
_exptl_absorpt_correction_T_max 0.7456
_exptl_absorpt_correction_T_min 0.5000
_exptl_absorpt_correction_type multi-scan
_exptl_absorpt_process_details SADABS
_exptl_crystal_colour colourless
_exptl_crystal_density_diffrn 1.368
_exptl_crystal_description plate
_exptl_crystal_F_000 368
_exptl_crystal_size_max 0.243
_exptl_crystal_size_mid 0.191
_exptl_crystal_size_min 0.077
_refine_diff_density_max 0.281
_refine_diff_density_min -0.189
_refine_diff_density_rms 0.038
_refine_ls_extinction_method none
_refine_ls_goodness_of_fit_ref 1.051
_refine_ls_hydrogen_treatment constr
_refine_ls_matrix_type full
_refine_ls_number_parameters 226
_refine_ls_number_reflns 3808
_refine_ls_number_restraints 0
_refine_ls_restrained_S_all 1.051
_refine_ls_R_factor_all 0.0489
_refine_ls_R_factor_gt 0.0392
_refine_ls_shift/su_max 0.000
_refine_ls_shift/su_mean 0.000
_refine_ls_structure_factor_coef Fsqd
_refine_ls_weighting_details 'w=1/[\s^2^(Fo^2^)+(0.0324P)^2^+0.2959P] where P=(Fo^2^+2Fc^2^)/3'
_refine_ls_weighting_scheme calc
_refine_ls_wR_factor_gt 0.0935
_refine_ls_wR_factor_ref 0.1027
_reflns_Friedel_coverage 0.000
_reflns_number_gt 3238
_reflns_number_total 3808
_reflns_threshold_expression 'I > 2\s(I)'
_cod_data_source_file d2py00684g2.cif
_cod_data_source_block 029_002
_cod_depositor_comments
;
The following automatic conversions were performed:

data item '_exptl_absorpt_correction_type' value 'MULTI-SCAN' was
changed to 'multi-scan' in accordance with the
/home/data/users/saulius/crontab/automatic-downloads/rss-feeds/RSC/lib/dictionaries/cif_core.dic
dictionary named 'cif_core.dic' version 2.4.2 last updated on
2011-04-26.

Automatic conversion script
Id: cif_fix_values 7556 2019-12-06 15:28:31Z antanas 

 Adding full bibliography for 1567622--1567627.cif.
;
_cod_original_cell_volume 843.20(5)
_cod_database_code 1567622
_shelx_shelxl_version_number 2018/3
_shelx_space_group_comment
;
The symmetry employed for this shelxl refinement is uniquely defined
by the following loop, which should always be used as a source of
symmetry information in preference to the above space-group names.
They are only intended as comments.
;
_shelx_estimated_absorpt_t_min 0.975
_shelx_estimated_absorpt_t_max 0.992

loop_
_space_group_symop_operation_xyz
'x, y, z'
'-x, -y, -z'

loop_
_atom_site_label
_atom_site_type_symbol
_atom_site_fract_x
_atom_site_fract_y
_atom_site_fract_z
_atom_site_U_iso_or_equiv
_atom_site_adp_type
_atom_site_occupancy
_atom_site_site_symmetry_order
_atom_site_calc_flag
_atom_site_refinement_flags_posn
_atom_site_refinement_flags_adp
_atom_site_refinement_flags_occupancy
_atom_site_disorder_assembly
_atom_site_disorder_group
C1 C 0.60228(18) 0.02987(13) 0.61302(12) 0.0259(3) Uani 1 1 d . . . . .
C2 C 0.7337(2) -0.08239(13) 0.53147(13) 0.0321(3) Uani 1 1 d . . . . .
H2 H 0.738618 -0.175011 0.551936 0.039 Uiso 1 1 calc R U . . .
C3 C 0.8574(2) -0.06041(14) 0.42077(13) 0.0335(3) Uani 1 1 d . . . . .
H3 H 0.943046 -0.137915 0.364165 0.040 Uiso 1 1 calc R U . . .
C4 C 0.85728(18) 0.07371(14) 0.39177(12) 0.0287(3) Uani 1 1 d . . . . .
H4 H 0.945322 0.086882 0.316371 0.034 Uiso 1 1 calc R U . . .
C5 C 0.73026(17) 0.18947(12) 0.47133(11) 0.0234(2) Uani 1 1 d . . . . .
C6 C 0.60147(17) 0.16412(12) 0.57868(11) 0.0231(2) Uani 1 1 d . . . . .
C7 C 0.4752(2) 0.00578(14) 0.73696(13) 0.0319(3) Uani 1 1 d . . . . .
H7A H 0.348366 0.029481 0.736413 0.038 Uiso 1 1 calc R U . . .
H7B H 0.516156 -0.093955 0.752129 0.038 Uiso 1 1 calc R U . . .
O8 O 0.47581(12) 0.09171(9) 0.83551(8) 0.0287(2) Uani 1 1 d . . . . .
O9 O 0.74661(14) -0.06103(10) 0.82787(9) 0.0350(2) Uani 1 1 d . . . . .
C10 C 0.63061(17) 0.05092(13) 0.86396(11) 0.0251(3) Uani 1 1 d . . . . .
C11 C 0.63678(18) 0.16384(13) 0.94221(12) 0.0277(3) Uani 1 1 d . . . . .
H11A H 0.522203 0.191679 1.016671 0.033 Uiso 1 1 calc R U . . .
H11B H 0.640564 0.246466 0.894091 0.033 Uiso 1 1 calc R U . . .
C12 C 0.80155(18) 0.12011(13) 0.98375(12) 0.0289(3) Uani 1 1 d . . . . .
H12A H 0.915632 0.083187 0.909932 0.035 Uiso 1 1 calc R U . . .
H12B H 0.791035 0.043874 1.039196 0.035 Uiso 1 1 calc R U . . .
C13 C 0.8173(2) 0.24054(15) 1.05244(13) 0.0326(3) Uani 1 1 d . . . . .
H13A H 0.695100 0.289690 1.115631 0.039 Uiso 1 1 calc R U . . .
H13B H 0.903905 0.201757 1.096566 0.039 Uiso 1 1 calc R U . . .
C14 C 0.88334(19) 0.34351(14) 0.96730(12) 0.0295(3) Uani 1 1 d . . . . .
H14 H 1.005879 0.310805 0.908653 0.035 Uiso 1 1 calc R U . . .
C15 C 0.78837(19) 0.47520(14) 0.96554(12) 0.0313(3) Uani 1 1 d . . . . .
H15 H 0.665296 0.508878 1.023292 0.038 Uiso 1 1 calc R U . . .
C16 C 0.8598(2) 0.57562(14) 0.87943(13) 0.0329(3) Uani 1 1 d . . . . .
H16A H 0.996297 0.539120 0.844922 0.039 Uiso 1 1 calc R U . . .
H16B H 0.823794 0.666011 0.927590 0.039 Uiso 1 1 calc R U . . .
C17 C 0.78780(19) 0.60043(13) 0.77166(13) 0.0300(3) Uani 1 1 d . . . . .
H17A H 0.651333 0.629176 0.805425 0.036 Uiso 1 1 calc R U . . .
H17B H 0.824670 0.677270 0.725681 0.036 Uiso 1 1 calc R U . . .
C18 C 0.86233(17) 0.47056(12) 0.68322(12) 0.0258(3) Uani 1 1 d . . . . .
H18A H 0.997525 0.449013 0.642571 0.031 Uiso 1 1 calc R U . . .
H18B H 0.839677 0.391290 0.731873 0.031 Uiso 1 1 calc R U . . .
C19 C 0.77962(17) 0.48214(12) 0.58447(11) 0.0241(3) Uani 1 1 d . . . . .
O20 O 0.66648(14) 0.58315(9) 0.56909(9) 0.0326(2) Uani 1 1 d . . . . .
O21 O 0.84989(12) 0.35932(9) 0.51373(8) 0.0259(2) Uani 1 1 d . . . . .
C22 C 0.74661(18) 0.33209(13) 0.44244(11) 0.0261(3) Uani 1 1 d . . . . .
H22A H 0.812540 0.333800 0.352355 0.031 Uiso 1 1 calc R U . . .
H22B H 0.622945 0.403133 0.467130 0.031 Uiso 1 1 calc R U . . .
N23 N 0.45454(15) 0.28354(11) 0.66214(10) 0.0267(2) Uani 1 1 d . . . . .
O24 O 0.49956(14) 0.37216(10) 0.70193(10) 0.0405(3) Uani 1 1 d . . . . .
O25 O 0.29520(13) 0.28660(11) 0.68650(9) 0.0370(2) Uani 1 1 d . . . . .

loop_
_atom_site_aniso_label
_atom_site_aniso_U_11
_atom_site_aniso_U_22
_atom_site_aniso_U_33
_atom_site_aniso_U_23
_atom_site_aniso_U_13
_atom_site_aniso_U_12
C1 0.0329(7) 0.0266(6) 0.0280(6) 0.0062(5) -0.0187(5) -0.0141(5)
C2 0.0464(8) 0.0213(6) 0.0380(7) 0.0035(5) -0.0273(6) -0.0096(6)
C3 0.0387(7) 0.0257(6) 0.0345(7) -0.0063(5) -0.0191(6) -0.0004(5)
C4 0.0298(7) 0.0318(6) 0.0239(6) -0.0013(5) -0.0116(5) -0.0062(5)
C5 0.0263(6) 0.0243(6) 0.0234(6) 0.0026(4) -0.0133(5) -0.0084(5)
C6 0.0247(6) 0.0224(6) 0.0248(6) 0.0014(4) -0.0119(5) -0.0075(5)
C7 0.0417(8) 0.0343(7) 0.0339(7) 0.0107(5) -0.0208(6) -0.0238(6)
O8 0.0295(5) 0.0346(5) 0.0277(5) 0.0067(4) -0.0133(4) -0.0146(4)
O9 0.0385(6) 0.0277(5) 0.0402(5) 0.0009(4) -0.0177(4) -0.0080(4)
C10 0.0267(6) 0.0292(6) 0.0227(6) 0.0095(5) -0.0088(5) -0.0140(5)
C11 0.0287(6) 0.0279(6) 0.0285(6) 0.0030(5) -0.0122(5) -0.0094(5)
C12 0.0311(7) 0.0310(6) 0.0287(6) 0.0079(5) -0.0145(5) -0.0117(5)
C13 0.0367(7) 0.0387(7) 0.0277(6) 0.0053(5) -0.0165(6) -0.0139(6)
C14 0.0296(7) 0.0348(7) 0.0291(6) 0.0015(5) -0.0142(5) -0.0126(5)
C15 0.0318(7) 0.0351(7) 0.0299(7) -0.0017(5) -0.0146(5) -0.0097(6)
C16 0.0392(8) 0.0275(6) 0.0392(7) 0.0003(5) -0.0218(6) -0.0111(6)
C17 0.0349(7) 0.0229(6) 0.0367(7) 0.0015(5) -0.0189(6) -0.0081(5)
C18 0.0272(6) 0.0224(6) 0.0293(6) 0.0039(5) -0.0123(5) -0.0077(5)
C19 0.0260(6) 0.0217(6) 0.0274(6) 0.0066(5) -0.0095(5) -0.0121(5)
O20 0.0407(6) 0.0227(4) 0.0420(5) 0.0081(4) -0.0249(4) -0.0093(4)
O21 0.0261(4) 0.0249(4) 0.0290(5) 0.0016(3) -0.0116(4) -0.0091(3)
C22 0.0312(6) 0.0276(6) 0.0236(6) 0.0049(5) -0.0129(5) -0.0120(5)
N23 0.0274(6) 0.0252(5) 0.0259(5) 0.0039(4) -0.0075(4) -0.0084(4)
O24 0.0415(6) 0.0324(5) 0.0408(6) -0.0108(4) -0.0005(5) -0.0174(5)
O25 0.0238(5) 0.0448(6) 0.0389(5) 0.0035(4) -0.0100(4) -0.0076(4)

loop_
_atom_type_symbol
_atom_type_description
_atom_type_scat_dispersion_real
_atom_type_scat_dispersion_imag
_atom_type_scat_source
C C 0.0033 0.0016 'International Tables Vol C Tables 4.2.6.8 and 6.1.1.4'
H H 0.0000 0.0000 'International Tables Vol C Tables 4.2.6.8 and 6.1.1.4'
N N 0.0061 0.0033 'International Tables Vol C Tables 4.2.6.8 and 6.1.1.4'
O O 0.0106 0.0060 'International Tables Vol C Tables 4.2.6.8 and 6.1.1.4'

loop_
_geom_angle_atom_site_label_1
_geom_angle_atom_site_label_2
_geom_angle_atom_site_label_3
_geom_angle
_geom_angle_site_symmetry_1
_geom_angle_site_symmetry_3
_geom_angle_publ_flag
C2 C1 C6 117.44(12) . . ?
C2 C1 C7 120.46(11) . . ?
C6 C1 C7 121.98(12) . . ?
C3 C2 C1 120.55(12) . . ?
C3 C2 H2 119.7 . . ?
C1 C2 H2 119.7 . . ?
C2 C3 C4 120.53(12) . . ?
C2 C3 H3 119.7 . . ?
C4 C3 H3 119.7 . . ?
C3 C4 C5 121.04(12) . . ?
C3 C4 H4 119.5 . . ?
C5 C4 H4 119.5 . . ?
C6 C5 C4 116.97(11) . . ?
C6 C5 C22 123.63(11) . . ?
C4 C5 C22 119.26(11) . . ?
C5 C6 C1 123.32(11) . . ?
C5 C6 N23 119.36(10) . . ?
C1 C6 N23 117.31(11) . . ?
O8 C7 C1 109.95(10) . . ?
O8 C7 H7A 109.7 . . ?
C1 C7 H7A 109.7 . . ?
O8 C7 H7B 109.7 . . ?
C1 C7 H7B 109.7 . . ?
H7A C7 H7B 108.2 . . ?
C10 O8 C7 115.76(10) . . ?
O9 C10 O8 122.93(11) . . ?
O9 C10 C11 125.96(12) . . ?
O8 C10 C11 111.10(11) . . ?
C10 C11 C12 113.25(11) . . ?
C10 C11 H11A 108.9 . . ?
C12 C11 H11A 108.9 . . ?
C10 C11 H11B 108.9 . . ?
C12 C11 H11B 108.9 . . ?
H11A C11 H11B 107.7 . . ?
C11 C12 C13 112.80(11) . . ?
C11 C12 H12A 109.0 . . ?
C13 C12 H12A 109.0 . . ?
C11 C12 H12B 109.0 . . ?
C13 C12 H12B 109.0 . . ?
H12A C12 H12B 107.8 . . ?
C14 C13 C12 112.93(11) . . ?
C14 C13 H13A 109.0 . . ?
C12 C13 H13A 109.0 . . ?
C14 C13 H13B 109.0 . . ?
C12 C13 H13B 109.0 . . ?
H13A C13 H13B 107.8 . . ?
C15 C14 C13 126.59(13) . . ?
C15 C14 H14 116.7 . . ?
C13 C14 H14 116.7 . . ?
C14 C15 C16 125.06(13) . . ?
C14 C15 H15 117.5 . . ?
C16 C15 H15 117.5 . . ?
C15 C16 C17 113.27(11) . . ?
C15 C16 H16A 108.9 . . ?
C17 C16 H16A 108.9 . . ?
C15 C16 H16B 108.9 . . ?
C17 C16 H16B 108.9 . . ?
H16A C16 H16B 107.7 . . ?
C18 C17 C16 111.53(11) . . ?
C18 C17 H17A 109.3 . . ?
C16 C17 H17A 109.3 . . ?
C18 C17 H17B 109.3 . . ?
C16 C17 H17B 109.3 . . ?
H17A C17 H17B 108.0 . . ?
C19 C18 C17 114.25(10) . . ?
C19 C18 H18A 108.7 . . ?
C17 C18 H18A 108.7 . . ?
C19 C18 H18B 108.7 . . ?
C17 C18 H18B 108.7 . . ?
H18A C18 H18B 107.6 . . ?
O20 C19 O21 123.96(11) . . ?
O20 C19 C18 126.48(11) . . ?
O21 C19 C18 109.56(10) . . ?
C19 O21 C22 117.81(9) . . ?
O21 C22 C5 105.82(9) . . ?
O21 C22 H22A 110.6 . . ?
C5 C22 H22A 110.6 . . ?
O21 C22 H22B 110.6 . . ?
C5 C22 H22B 110.6 . . ?
H22A C22 H22B 108.7 . . ?
O25 N23 O24 124.30(11) . . ?
O25 N23 C6 117.24(10) . . ?
O24 N23 C6 118.45(10) . . ?

loop_
_geom_bond_atom_site_label_1
_geom_bond_atom_site_label_2
_geom_bond_distance
_geom_bond_site_symmetry_2
_geom_bond_publ_flag
C1 C2 1.3894(19) . ?
C1 C6 1.3996(16) . ?
C1 C7 1.5065(18) . ?
C2 C3 1.383(2) . ?
C2 H2 0.9500 . ?
C3 C4 1.3853(19) . ?
C3 H3 0.9500 . ?
C4 C5 1.3917(17) . ?
C4 H4 0.9500 . ?
C5 C6 1.3908(17) . ?
C5 C22 1.5039(16) . ?
C6 N23 1.4803(15) . ?
C7 O8 1.4530(15) . ?
C7 H7A 0.9900 . ?
C7 H7B 0.9900 . ?
O8 C10 1.3545(15) . ?
O9 C10 1.2010(16) . ?
C10 C11 1.4992(17) . ?
C11 C12 1.5181(17) . ?
C11 H11A 0.9900 . ?
C11 H11B 0.9900 . ?
C12 C13 1.5332(18) . ?
C12 H12A 0.9900 . ?
C12 H12B 0.9900 . ?
C13 C14 1.4985(19) . ?
C13 H13A 0.9900 . ?
C13 H13B 0.9900 . ?
C14 C15 1.3212(19) . ?
C14 H14 0.9500 . ?
C15 C16 1.500(2) . ?
C15 H15 0.9500 . ?
C16 C17 1.5336(18) . ?
C16 H16A 0.9900 . ?
C16 H16B 0.9900 . ?
C17 C18 1.5123(17) . ?
C17 H17A 0.9900 . ?
C17 H17B 0.9900 . ?
C18 C19 1.4984(17) . ?
C18 H18A 0.9900 . ?
C18 H18B 0.9900 . ?
C19 O20 1.2036(15) . ?
C19 O21 1.3528(15) . ?
O21 C22 1.4500(14) . ?
C22 H22A 0.9900 . ?
C22 H22B 0.9900 . ?
N23 O25 1.2208(14) . ?
N23 O24 1.2217(14) . ?

loop_
_geom_torsion_atom_site_label_1
_geom_torsion_atom_site_label_2
_geom_torsion_atom_site_label_3
_geom_torsion_atom_site_label_4
_geom_torsion
_geom_torsion_site_symmetry_1
_geom_torsion_site_symmetry_2
_geom_torsion_site_symmetry_3
_geom_torsion_site_symmetry_4
_geom_torsion_publ_flag
C6 C1 C2 C3 -0.27(18) . . . . ?
C7 C1 C2 C3 -176.32(12) . . . . ?
C1 C2 C3 C4 2.7(2) . . . . ?
C2 C3 C4 C5 -1.7(2) . . . . ?
C3 C4 C5 C6 -1.71(18) . . . . ?
C3 C4 C5 C22 174.11(11) . . . . ?
C4 C5 C6 C1 4.29(18) . . . . ?
C22 C5 C6 C1 -171.32(11) . . . . ?
C4 C5 C6 N23 -175.56(10) . . . . ?
C22 C5 C6 N23 8.83(17) . . . . ?
C2 C1 C6 C5 -3.33(18) . . . . ?
C7 C1 C6 C5 172.65(11) . . . . ?
C2 C1 C6 N23 176.52(10) . . . . ?
C7 C1 C6 N23 -7.50(17) . . . . ?
C2 C1 C7 O8 130.04(12) . . . . ?
C6 C1 C7 O8 -45.82(16) . . . . ?
C1 C7 O8 C10 -72.64(13) . . . . ?
C7 O8 C10 O9 -12.95(17) . . . . ?
C7 O8 C10 C11 165.87(10) . . . . ?
O9 C10 C11 C12 -4.94(18) . . . . ?
O8 C10 C11 C12 176.28(10) . . . . ?
C10 C11 C12 C13 174.21(11) . . . . ?
C11 C12 C13 C14 -73.95(15) . . . . ?
C12 C13 C14 C15 114.07(15) . . . . ?
C13 C14 C15 C16 179.47(12) . . . . ?
C14 C15 C16 C17 103.05(15) . . . . ?
C15 C16 C17 C18 -67.20(15) . . . . ?
C16 C17 C18 C19 172.92(11) . . . . ?
C17 C18 C19 O20 1.63(19) . . . . ?
C17 C18 C19 O21 -177.61(10) . . . . ?
O20 C19 O21 C22 -19.80(17) . . . . ?
C18 C19 O21 C22 159.46(10) . . . . ?
C19 O21 C22 C5 -129.73(11) . . . . ?
C6 C5 C22 O21 80.17(14) . . . . ?
C4 C5 C22 O21 -95.35(12) . . . . ?
C5 C6 N23 O25 124.69(12) . . . . ?
C1 C6 N23 O25 -55.16(15) . . . . ?
C5 C6 N23 O24 -55.24(16) . . . . ?
C1 C6 N23 O24 124.91(13) . . . . ?
